data_7106176
loop_
_publ_author_name
'Jie-Peng Zhang'
'Xiao-Lin Qi'
'Chun-Ting He'
'Xiao-Ming Chen'

_publ_section_title
;
 Interweaving isomerism and isomerization of molecular chains
;
_journal_name_full Chem.Commun.
_journal_page_first 4156
_journal_paper_doi 10.1039/c1cc10365b
_journal_volume 47
_journal_year 2011
_chemical_formula_sum 'C24 H36 Ag4 N8'
_chemical_formula_weight 868.09
_chemical_name_systematic
;
?
;
_space_group_IT_number 14
_symmetry_cell_setting monoclinic
_symmetry_space_group_name_Hall '-P 2yn'
_symmetry_space_group_name_H-M 'P 1 21/n 1'
_atom_sites_solution_hydrogens geom
_atom_sites_solution_primary direct
_atom_sites_solution_secondary difmap
_audit_creation_method SHELXL-97
_cell_angle_alpha 90.00
_cell_angle_beta 99.6110(10)
_cell_angle_gamma 90.00
_cell_formula_units_Z 4
_cell_length_a 12.2894(8)
_cell_length_b 16.3750(10)
_cell_length_c 15.2554(10)
_cell_measurement_temperature 123(2)
_cell_volume 3026.9(3)
_computing_structure_refinement 'SHELXL-97 (Sheldrick, 1997)'
_computing_structure_solution 'SHELXS-97 (Sheldrick, 1990)'
_diffrn_ambient_temperature 123(2)
_diffrn_measured_fraction_theta_full 0.998
_diffrn_measured_fraction_theta_max 0.998
_diffrn_measurement_device_type CCD
_diffrn_measurement_method '/w scan'
_diffrn_radiation_monochromator graphite
_diffrn_radiation_source 'fine-focus sealed tube'
_diffrn_radiation_type MoK\a
_diffrn_radiation_wavelength 0.71073
_diffrn_reflns_av_R_equivalents 0.0202
_diffrn_reflns_av_sigmaI/netI 0.0146
_diffrn_reflns_limit_h_max 15
_diffrn_reflns_limit_h_min -15
_diffrn_reflns_limit_k_max 20
_diffrn_reflns_limit_k_min -20
_diffrn_reflns_limit_l_max 18
_diffrn_reflns_limit_l_min -18
_diffrn_reflns_number 30803
_diffrn_reflns_theta_full 25.99
_diffrn_reflns_theta_max 25.99
_diffrn_reflns_theta_min 1.84
_exptl_absorpt_coefficient_mu 2.576
_exptl_absorpt_correction_T_max 0.6685
_exptl_absorpt_correction_T_min 0.5652
_exptl_absorpt_correction_type multi-scan
_exptl_absorpt_process_details SADABS
_exptl_crystal_colour colorless
_exptl_crystal_density_diffrn 1.905
_exptl_crystal_density_method 'not measured'
_exptl_crystal_description block
_exptl_crystal_F_000 1696
_exptl_crystal_size_max 0.25
_exptl_crystal_size_mid 0.20
_exptl_crystal_size_min 0.17
_refine_diff_density_max 1.150
_refine_diff_density_min -0.903
_refine_diff_density_rms 0.103
_refine_ls_extinction_method none
_refine_ls_goodness_of_fit_ref 1.038
_refine_ls_hydrogen_treatment constr
_refine_ls_matrix_type full
_refine_ls_number_parameters 325
_refine_ls_number_reflns 5932
_refine_ls_number_restraints 0
_refine_ls_restrained_S_all 1.038
_refine_ls_R_factor_all 0.0338
_refine_ls_R_factor_gt 0.0304
_refine_ls_shift/su_max 0.001
_refine_ls_shift/su_mean 0.000
_refine_ls_structure_factor_coef Fsqd
_refine_ls_weighting_details 'calc w=1/[\s^2^(Fo^2^)+(0.0301P)^2^+8.2799P] where P=(Fo^2^+2Fc^2^)/3'
_refine_ls_weighting_scheme calc
_refine_ls_wR_factor_gt 0.0691
_refine_ls_wR_factor_ref 0.0714
_reflns_number_gt 5391
_reflns_number_total 5932
_reflns_threshold_expression >2sigma(I)
_cod_data_source_file c1cc10365b.txt
_cod_data_source_block 1
_cod_original_sg_symbol_H-M P2(1)/n
_cod_database_code 7106176

loop_
_symmetry_equiv_pos_as_xyz
'x, y, z'
'-x+1/2, y+1/2, -z+1/2'
'-x, -y, -z'
'x-1/2, -y-1/2, z-1/2'

loop_
_atom_site_label
_atom_site_type_symbol
_atom_site_fract_x
_atom_site_fract_y
_atom_site_fract_z
_atom_site_U_iso_or_equiv
_atom_site_adp_type
_atom_site_occupancy
_atom_site_symmetry_multiplicity
_atom_site_calc_flag
_atom_site_refinement_flags
_atom_site_disorder_assembly
_atom_site_disorder_group
Ag1 Ag 0.24116(2) 0.776163(19) 0.48917(2) 0.03841(9) Uani 1 1 d . . .
Ag2 Ag 0.52812(2) 0.499437(18) 0.372002(19) 0.03522(8) Uani 1 1 d . . .
Ag3 Ag 0.98520(2) 0.420096(17) 0.27471(2) 0.03353(8) Uani 1 1 d . . .
Ag4 Ag 1.43295(2) 0.495323(16) 0.149684(18) 0.02990(8) Uani 1 1 d . . .
N1 N 0.2986(3) 0.6646(2) 0.4533(2) 0.0353(7) Uani 1 1 d . . .
N2 N 0.4016(2) 0.5636(2) 0.4153(2) 0.0338(7) Uani 1 1 d . . .
N3 N 0.6573(2) 0.43884(19) 0.3288(2) 0.0301(6) Uani 1 1 d . . .
N4 N 0.8246(2) 0.41323(18) 0.2987(2) 0.0303(6) Uani 1 1 d . . .
N5 N 1.1449(2) 0.41566(19) 0.2486(2) 0.0346(7) Uani 1 1 d . . .
N6 N 1.3029(2) 0.44502(19) 0.2026(2) 0.0305(6) Uani 1 1 d . . .
N7 N 1.5677(2) 0.53713(18) 0.09679(19) 0.0283(6) Uani 1 1 d . . .
N8 N 1.6757(3) 0.6173(2) 0.0309(2) 0.0340(7) Uani 1 1 d . . .
C1 C 0.2345(3) 0.5949(2) 0.4408(3) 0.0367(9) Uani 1 1 d . . .
H1A H 0.1591 0.5909 0.4472 0.044 Uiso 1 1 calc R . .
C2 C 0.2976(3) 0.5332(3) 0.4178(3) 0.0356(8) Uani 1 1 d . . .
H2A H 0.2742 0.4785 0.4055 0.043 Uiso 1 1 calc R . .
C3 C 0.3980(3) 0.6429(2) 0.4373(2) 0.0338(8) Uani 1 1 d . . .
C4 C 0.4945(4) 0.7003(3) 0.4458(3) 0.0522(12) Uani 1 1 d . . .
H4A H 0.4556 0.7503 0.4621 0.063 Uiso 1 1 calc R . .
C5 C 0.5717(6) 0.6925(4) 0.5278(4) 0.106(3) Uani 1 1 d . . .
H5A H 0.6319 0.7319 0.5282 0.159 Uiso 1 1 calc R . .
H5B H 0.6018 0.6370 0.5327 0.159 Uiso 1 1 calc R . .
H5C H 0.5336 0.7035 0.5782 0.159 Uiso 1 1 calc R . .
C6 C 0.5228(7) 0.7299(5) 0.3661(5) 0.133(4) Uani 1 1 d . . .
H6A H 0.5865 0.7665 0.3796 0.199 Uiso 1 1 calc R . .
H6B H 0.4601 0.7599 0.3329 0.199 Uiso 1 1 calc R . .
H6C H 0.5416 0.6840 0.3302 0.199 Uiso 1 1 calc R . .
C7 C 0.6584(3) 0.3603(2) 0.2979(2) 0.0305(8) Uani 1 1 d . . .
H7A H 0.5980 0.3233 0.2906 0.037 Uiso 1 1 calc R . .
C8 C 0.7610(3) 0.3444(2) 0.2795(2) 0.0312(8) Uani 1 1 d . . .
H8A H 0.7846 0.2943 0.2572 0.037 Uiso 1 1 calc R . .
C9 C 0.7592(3) 0.4687(2) 0.3282(2) 0.0288(7) Uani 1 1 d . . .
C10 C 0.7925(3) 0.5538(2) 0.3585(3) 0.0402(9) Uani 1 1 d . . .
H10A H 0.7357 0.5738 0.3933 0.048 Uiso 1 1 calc R . .
C11 C 0.7919(9) 0.6124(3) 0.2821(4) 0.141(4) Uani 1 1 d . . .
H11A H 0.7203 0.6097 0.2427 0.211 Uiso 1 1 calc R . .
H11B H 0.8506 0.5976 0.2488 0.211 Uiso 1 1 calc R . .
H11C H 0.8044 0.6681 0.3052 0.211 Uiso 1 1 calc R . .
C12 C 0.9019(4) 0.5571(3) 0.4199(4) 0.0600(13) Uani 1 1 d . . .
H12A H 0.9013 0.5188 0.4691 0.090 Uiso 1 1 calc R . .
H12B H 0.9148 0.6126 0.4434 0.090 Uiso 1 1 calc R . .
H12C H 0.9609 0.5420 0.3869 0.090 Uiso 1 1 calc R . .
C13 C 1.2127(3) 0.3485(2) 0.2629(3) 0.0405(9) Uani 1 1 d . . .
H13A H 1.1952 0.2982 0.2882 0.049 Uiso 1 1 calc R . .
C14 C 1.3090(3) 0.3665(2) 0.2346(3) 0.0364(9) Uani 1 1 d . . .
H14A H 1.3703 0.3308 0.2367 0.044 Uiso 1 1 calc R . .
C15 C 1.2023(3) 0.4721(2) 0.2125(3) 0.0325(8) Uani 1 1 d . . .
C16 C 1.1530(3) 0.5553(3) 0.1894(3) 0.0451(10) Uani 1 1 d . . .
H16A H 1.1055 0.5667 0.2352 0.054 Uiso 1 1 calc R . .
C17 C 1.0747(4) 0.5529(3) 0.1015(3) 0.0588(13) Uani 1 1 d . . .
H17A H 1.0436 0.6074 0.0877 0.088 Uiso 1 1 calc R . .
H17B H 1.0149 0.5142 0.1056 0.088 Uiso 1 1 calc R . .
H17C H 1.1148 0.5355 0.0544 0.088 Uiso 1 1 calc R . .
C18 C 1.2343(4) 0.6236(3) 0.1974(3) 0.0507(11) Uani 1 1 d . . .
H18A H 1.2818 0.6211 0.2557 0.076 Uiso 1 1 calc R . .
H18B H 1.1949 0.6758 0.1913 0.076 Uiso 1 1 calc R . .
H18C H 1.2796 0.6187 0.1506 0.076 Uiso 1 1 calc R . .
C19 C 1.6686(3) 0.4998(2) 0.1010(3) 0.0322(8) Uani 1 1 d . . .
H19A H 1.6889 0.4484 0.1276 0.039 Uiso 1 1 calc R . .
C20 C 1.7341(3) 0.5485(2) 0.0612(3) 0.0352(8) Uani 1 1 d . . .
H20A H 1.8082 0.5371 0.0550 0.042 Uiso 1 1 calc R . .
C21 C 1.5753(3) 0.6074(2) 0.0533(2) 0.0286(7) Uani 1 1 d . . .
C22 C 1.4811(3) 0.6664(2) 0.0326(2) 0.0326(8) Uani 1 1 d . . .
H22A H 1.4123 0.6358 0.0386 0.039 Uiso 1 1 calc R . .
C23 C 1.4658(3) 0.6994(2) -0.0627(3) 0.0382(9) Uani 1 1 d . . .
H23A H 1.4596 0.6537 -0.1047 0.057 Uiso 1 1 calc R . .
H23B H 1.5296 0.7331 -0.0700 0.057 Uiso 1 1 calc R . .
H23C H 1.3986 0.7326 -0.0743 0.057 Uiso 1 1 calc R . .
C24 C 1.4910(4) 0.7367(3) 0.0990(3) 0.0509(11) Uani 1 1 d . . .
H24A H 1.5008 0.7148 0.1596 0.076 Uiso 1 1 calc R . .
H24B H 1.4239 0.7700 0.0878 0.076 Uiso 1 1 calc R . .
H24C H 1.5549 0.7706 0.0922 0.076 Uiso 1 1 calc R . .

loop_
_atom_site_aniso_label
_atom_site_aniso_U_11
_atom_site_aniso_U_22
_atom_site_aniso_U_33
_atom_site_aniso_U_23
_atom_site_aniso_U_13
_atom_site_aniso_U_12
Ag1 0.03792(16) 0.03835(17) 0.04174(17) -0.00766(13) 0.01476(13) 0.00899(12)
Ag2 0.02986(15) 0.04396(18) 0.03296(16) -0.00235(12) 0.00847(12) 0.01414(12)
Ag3 0.02378(14) 0.02888(15) 0.04977(18) -0.00014(12) 0.01147(12) 0.00037(10)
Ag4 0.02828(14) 0.03193(15) 0.03070(15) 0.00272(11) 0.00841(11) -0.00674(10)
N1 0.0324(16) 0.0395(18) 0.0365(17) -0.0027(14) 0.0135(13) 0.0068(14)
N2 0.0286(16) 0.0437(19) 0.0295(16) -0.0043(14) 0.0063(13) 0.0100(14)
N3 0.0248(14) 0.0347(16) 0.0310(16) -0.0040(13) 0.0058(12) 0.0072(12)
N4 0.0250(15) 0.0262(15) 0.0407(17) -0.0006(13) 0.0083(13) 0.0026(12)
N5 0.0260(15) 0.0288(16) 0.051(2) 0.0024(14) 0.0119(14) 0.0001(12)
N6 0.0265(15) 0.0315(16) 0.0339(16) 0.0023(13) 0.0063(12) -0.0040(12)
N7 0.0301(15) 0.0297(16) 0.0257(15) 0.0023(12) 0.0063(12) -0.0054(12)
N8 0.0310(16) 0.0356(17) 0.0381(17) 0.0042(14) 0.0135(13) -0.0047(13)
C1 0.0284(18) 0.042(2) 0.042(2) -0.0039(17) 0.0124(16) 0.0027(16)
C2 0.035(2) 0.039(2) 0.034(2) -0.0012(16) 0.0067(16) 0.0030(16)
C3 0.0318(19) 0.042(2) 0.0287(18) -0.0030(16) 0.0071(15) 0.0051(16)
C4 0.041(2) 0.074(3) 0.043(2) -0.013(2) 0.0129(19) -0.016(2)
C5 0.112(5) 0.100(5) 0.085(4) 0.038(4) -0.047(4) -0.069(4)
C6 0.122(6) 0.159(8) 0.097(5) 0.084(5) -0.041(5) -0.092(6)
C7 0.0275(17) 0.0302(18) 0.0347(19) 0.0019(15) 0.0077(15) -0.0005(14)
C8 0.0300(18) 0.0248(17) 0.040(2) -0.0026(15) 0.0077(15) 0.0029(14)
C9 0.0287(18) 0.0279(18) 0.0298(18) -0.0012(14) 0.0047(14) 0.0065(14)
C10 0.043(2) 0.030(2) 0.046(2) -0.0090(17) -0.0001(18) 0.0079(17)
C11 0.287(12) 0.024(3) 0.075(4) 0.006(3) -0.073(6) -0.016(4)
C12 0.052(3) 0.036(2) 0.086(4) -0.007(2) -0.006(3) -0.007(2)
C13 0.032(2) 0.0282(19) 0.064(3) 0.0113(18) 0.0164(19) -0.0002(16)
C14 0.0285(18) 0.0309(19) 0.052(2) 0.0048(17) 0.0139(17) 0.0044(15)
C15 0.0284(18) 0.0280(18) 0.040(2) -0.0017(16) 0.0015(16) -0.0065(15)
C16 0.037(2) 0.033(2) 0.062(3) 0.0067(19) 0.000(2) -0.0012(17)
C17 0.060(3) 0.048(3) 0.060(3) 0.005(2) -0.016(2) 0.004(2)
C18 0.058(3) 0.033(2) 0.058(3) 0.005(2) -0.001(2) -0.002(2)
C19 0.0278(18) 0.0299(19) 0.038(2) 0.0010(15) 0.0030(15) 0.0004(14)
C20 0.0285(18) 0.039(2) 0.039(2) 0.0014(17) 0.0109(16) 0.0003(16)
C21 0.0304(18) 0.0289(18) 0.0279(17) -0.0009(14) 0.0092(14) -0.0051(14)
C22 0.0344(19) 0.0292(19) 0.0363(19) 0.0017(15) 0.0114(16) -0.0010(15)
C23 0.045(2) 0.0295(19) 0.040(2) 0.0030(16) 0.0056(17) -0.0010(17)
C24 0.060(3) 0.052(3) 0.040(2) -0.010(2) 0.008(2) 0.014(2)

loop_
_atom_type_symbol
_atom_type_description
_atom_type_scat_dispersion_real
_atom_type_scat_dispersion_imag
_atom_type_scat_source
C C 0.0033 0.0016 'International Tables Vol C Tables 4.2.6.8 and 6.1.1.4'
H H 0.0000 0.0000 'International Tables Vol C Tables 4.2.6.8 and 6.1.1.4'
N N 0.0061 0.0033 'International Tables Vol C Tables 4.2.6.8 and 6.1.1.4'
Ag Ag -0.8971 1.1015 'International Tables Vol C Tables 4.2.6.8 and 6.1.1.4'

loop_
_geom_angle_atom_site_label_1
_geom_angle_atom_site_label_2
_geom_angle_atom_site_label_3
_geom_angle
_geom_angle_site_symmetry_1
_geom_angle_site_symmetry_3
_geom_angle_publ_flag
N1 Ag1 N8 175.37(13) . 4_476 ?
N3 Ag2 N2 178.15(13) . . ?
N5 Ag3 N4 174.79(12) . . ?
N7 Ag4 N6 175.84(12) . . ?
C3 N1 C1 105.8(3) . . ?
C3 N1 Ag1 130.4(3) . . ?
C1 N1 Ag1 123.8(2) . . ?
C3 N2 C2 105.8(3) . . ?
C3 N2 Ag2 128.8(3) . . ?
C2 N2 Ag2 125.1(3) . . ?
C9 N3 C7 106.0(3) . . ?
C9 N3 Ag2 126.3(2) . . ?
C7 N3 Ag2 127.7(2) . . ?
C9 N4 C8 106.0(3) . . ?
C9 N4 Ag3 131.8(2) . . ?
C8 N4 Ag3 122.1(2) . . ?
C15 N5 C13 105.7(3) . . ?
C15 N5 Ag3 129.7(3) . . ?
C13 N5 Ag3 124.6(2) . . ?
C15 N6 C14 105.3(3) . . ?
C15 N6 Ag4 134.0(3) . . ?
C14 N6 Ag4 120.7(2) . . ?
C21 N7 C19 105.5(3) . . ?
C21 N7 Ag4 127.1(2) . . ?
C19 N7 Ag4 127.4(2) . . ?
C21 N8 C20 105.4(3) . . ?
C21 N8 Ag1 127.0(3) . 4_775 ?
C20 N8 Ag1 126.0(2) . 4_775 ?
C2 C1 N1 108.3(3) . . ?
C2 C1 H1A 125.9 . . ?
N1 C1 H1A 125.9 . . ?
C1 C2 N2 108.2(4) . . ?
C1 C2 H2A 125.9 . . ?
N2 C2 H2A 125.9 . . ?
N1 C3 N2 111.9(3) . . ?
N1 C3 C4 123.5(4) . . ?
N2 C3 C4 124.6(4) . . ?
C6 C4 C5 124.0(5) . . ?
C6 C4 C3 116.5(4) . . ?
C5 C4 C3 114.5(4) . . ?
C6 C4 H4A 97.5 . . ?
C5 C4 H4A 97.5 . . ?
C3 C4 H4A 97.5 . . ?
C4 C5 H5A 109.5 . . ?
C4 C5 H5B 109.5 . . ?
H5A C5 H5B 109.5 . . ?
C4 C5 H5C 109.5 . . ?
H5A C5 H5C 109.5 . . ?
H5B C5 H5C 109.5 . . ?
C4 C6 H6A 109.5 . . ?
C4 C6 H6B 109.5 . . ?
H6A C6 H6B 109.5 . . ?
C4 C6 H6C 109.5 . . ?
H6A C6 H6C 109.5 . . ?
H6B C6 H6C 109.5 . . ?
C8 C7 N3 108.3(3) . . ?
C8 C7 H7A 125.9 . . ?
N3 C7 H7A 125.9 . . ?
C7 C8 N4 108.2(3) . . ?
C7 C8 H8A 125.9 . . ?
N4 C8 H8A 125.9 . . ?
N4 C9 N3 111.6(3) . . ?
N4 C9 C10 125.7(3) . . ?
N3 C9 C10 122.7(3) . . ?
C9 C10 C12 113.1(3) . . ?
C9 C10 C11 112.7(4) . . ?
C12 C10 C11 110.2(5) . . ?
C9 C10 H10A 106.8 . . ?
C12 C10 H10A 106.8 . . ?
C11 C10 H10A 106.8 . . ?
C10 C11 H11A 109.5 . . ?
C10 C11 H11B 109.5 . . ?
H11A C11 H11B 109.5 . . ?
C10 C11 H11C 109.5 . . ?
H11A C11 H11C 109.5 . . ?
H11B C11 H11C 109.5 . . ?
C10 C12 H12A 109.5 . . ?
C10 C12 H12B 109.5 . . ?
H12A C12 H12B 109.5 . . ?
C10 C12 H12C 109.5 . . ?
H12A C12 H12C 109.5 . . ?
H12B C12 H12C 109.5 . . ?
C14 C13 N5 108.3(3) . . ?
C14 C13 H13A 125.9 . . ?
N5 C13 H13A 125.9 . . ?
C13 C14 N6 108.5(3) . . ?
C13 C14 H14A 125.7 . . ?
N6 C14 H14A 125.7 . . ?
N5 C15 N6 112.1(3) . . ?
N5 C15 C16 120.2(3) . . ?
N6 C15 C16 127.7(3) . . ?
C18 C16 C15 114.9(3) . . ?
C18 C16 C17 114.2(4) . . ?
C15 C16 C17 110.8(4) . . ?
C18 C16 H16A 105.3 . . ?
C15 C16 H16A 105.3 . . ?
C17 C16 H16A 105.3 . . ?
C16 C17 H17A 109.5 . . ?
C16 C17 H17B 109.5 . . ?
H17A C17 H17B 109.5 . . ?
C16 C17 H17C 109.5 . . ?
H17A C17 H17C 109.5 . . ?
H17B C17 H17C 109.5 . . ?
C16 C18 H18A 109.5 . . ?
C16 C18 H18B 109.5 . . ?
H18A C18 H18B 109.5 . . ?
C16 C18 H18C 109.5 . . ?
H18A C18 H18C 109.5 . . ?
H18B C18 H18C 109.5 . . ?
C20 C19 N7 108.6(3) . . ?
C20 C19 H19A 125.7 . . ?
N7 C19 H19A 125.7 . . ?
C19 C20 N8 108.6(3) . . ?
C19 C20 H20A 125.7 . . ?
N8 C20 H20A 125.7 . . ?
N7 C21 N8 111.9(3) . . ?
N7 C21 C22 122.8(3) . . ?
N8 C21 C22 125.3(3) . . ?
C21 C22 C24 111.9(3) . . ?
C21 C22 C23 113.3(3) . . ?
C24 C22 C23 110.3(3) . . ?
C21 C22 H22A 107.0 . . ?
C24 C22 H22A 107.0 . . ?
C23 C22 H22A 107.0 . . ?
C22 C23 H23A 109.5 . . ?
C22 C23 H23B 109.5 . . ?
H23A C23 H23B 109.5 . . ?
C22 C23 H23C 109.5 . . ?
H23A C23 H23C 109.5 . . ?
H23B C23 H23C 109.5 . . ?
C22 C24 H24A 109.5 . . ?
C22 C24 H24B 109.5 . . ?
H24A C24 H24B 109.5 . . ?
C22 C24 H24C 109.5 . . ?
H24A C24 H24C 109.5 . . ?
H24B C24 H24C 109.5 . . ?

loop_
_geom_bond_atom_site_label_1
_geom_bond_atom_site_label_2
_geom_bond_distance
_geom_bond_site_symmetry_2
_geom_bond_publ_flag
Ag1 N1 2.065(3) . ?
Ag1 N8 2.066(3) 4_476 ?
Ag2 N3 2.071(3) . ?
Ag2 N2 2.073(3) . ?
Ag3 N5 2.068(3) . ?
Ag3 N4 2.069(3) . ?
Ag4 N7 2.075(3) . ?
Ag4 N6 2.077(3) . ?
N1 C3 1.334(5) . ?
N1 C1 1.382(5) . ?
N2 C3 1.344(5) . ?
N2 C2 1.378(5) . ?
N3 C9 1.345(5) . ?
N3 C7 1.371(5) . ?
N4 C9 1.340(4) . ?
N4 C8 1.376(5) . ?
N5 C15 1.336(5) . ?
N5 C13 1.375(5) . ?
N6 C15 1.346(5) . ?
N6 C14 1.373(5) . ?
N7 C21 1.340(4) . ?
N7 C19 1.375(5) . ?
N8 C21 1.343(4) . ?
N8 C20 1.374(5) . ?
N8 Ag1 2.066(3) 4_775 ?
C1 C2 1.354(5) . ?
C1 H1A 0.9500 . ?
C2 H2A 0.9500 . ?
C3 C4 1.503(6) . ?
C4 C6 1.406(8) . ?
C4 C5 1.443(7) . ?
C4 H4A 1.0000 . ?
C5 H5A 0.9800 . ?
C5 H5B 0.9800 . ?
C5 H5C 0.9800 . ?
C6 H6A 0.9800 . ?
C6 H6B 0.9800 . ?
C6 H6C 0.9800 . ?
C7 C8 1.362(5) . ?
C7 H7A 0.9500 . ?
C8 H8A 0.9500 . ?
C9 C10 1.504(5) . ?
C10 C12 1.506(6) . ?
C10 C11 1.509(7) . ?
C10 H10A 1.0000 . ?
C11 H11A 0.9800 . ?
C11 H11B 0.9800 . ?
C11 H11C 0.9800 . ?
C12 H12A 0.9800 . ?
C12 H12B 0.9800 . ?
C12 H12C 0.9800 . ?
C13 C14 1.357(5) . ?
C13 H13A 0.9500 . ?
C14 H14A 0.9500 . ?
C15 C16 1.509(5) . ?
C16 C18 1.490(6) . ?
C16 C17 1.515(6) . ?
C16 H16A 1.0000 . ?
C17 H17A 0.9800 . ?
C17 H17B 0.9800 . ?
C17 H17C 0.9800 . ?
C18 H18A 0.9800 . ?
C18 H18B 0.9800 . ?
C18 H18C 0.9800 . ?
C19 C20 1.347(5) . ?
C19 H19A 0.9500 . ?
C20 H20A 0.9500 . ?
C21 C22 1.500(5) . ?
C22 C24 1.525(6) . ?
C22 C23 1.533(5) . ?
C22 H22A 1.0000 . ?
C23 H23A 0.9800 . ?
C23 H23B 0.9800 . ?
C23 H23C 0.9800 . ?
C24 H24A 0.9800 . ?
C24 H24B 0.9800 . ?
C24 H24C 0.9800 . ?
